data_7021828
loop_
_publ_author_name
'Tirfoin, Remi'
'Aldridge, Simon'

_publ_section_title
;
 A molecular 'traffic light': highly selective cyanide sensing in aqueous
 media by a CpFe(indenyl)-functionalized borane.
;
_journal_issue 36
_journal_name_full 'Dalton transactions (Cambridge, England : 2003)'
_journal_page_first 12836
_journal_page_last 12839
_journal_paper_doi 10.1039/c3dt51894a
_journal_volume 42
_journal_year 2013
_chemical_formula_moiety 'C45 H57 B1 Fe1 K1 N1 O6'
_chemical_formula_sum 'C45 H57 B Fe K N O6'
_chemical_formula_weight 813.71
_space_group_IT_number 2
_symmetry_cell_setting triclinic
_symmetry_space_group_name_Hall '-P 1'
_symmetry_space_group_name_H-M 'P -1'
_atom_sites_solution_hydrogens difmap
_atom_sites_solution_primary other
_audit_creation_date 13-05-23
_audit_creation_method CRYSTALS_ver_14.40
_cell_angle_alpha 76.3891(5)
_cell_angle_beta 84.0128(5)
_cell_angle_gamma 82.2242(6)
_cell_formula_units_Z 2
_cell_length_a 11.80090(10)
_cell_length_b 12.70250(10)
_cell_length_c 14.5226(2)
_cell_measurement_reflns_used 8792
_cell_measurement_temperature 150
_cell_measurement_theta_max 27
_cell_measurement_theta_min 5
_cell_volume 2090.42(4)
_computing_cell_refinement 'DENZO/SCALEPACK (Otwinowski & Minor, 1997)'
_computing_data_collection 'COLLECT (Nonius, 2001).'
_computing_data_reduction 'DENZO/SCALEPACK (Otwinowski & Minor, 1997)'
_computing_molecular_graphics 'CAMERON (Watkin et al., 1996)'
_computing_publication_material 'CRYSTALS (Betteridge et al., 2003)'
_computing_structure_refinement 'CRYSTALS (Betteridge et al., 2003)'
_computing_structure_solution 'Superflip (Palatinus & Chapuis, 2007)'
_diffrn_ambient_temperature 150
_diffrn_measured_fraction_theta_full 0.991
_diffrn_measured_fraction_theta_max 0.991
_diffrn_measurement_device Area
_diffrn_measurement_device_type 'Nonius KappaCCD'
_diffrn_measurement_method \w
_diffrn_radiation_monochromator graphite
_diffrn_radiation_type 'Mo K\a'
_diffrn_radiation_wavelength 0.71073
_diffrn_reflns_av_R_equivalents 0.021
_diffrn_reflns_limit_h_max 14
_diffrn_reflns_limit_h_min -15
_diffrn_reflns_limit_k_max 16
_diffrn_reflns_limit_k_min -16
_diffrn_reflns_limit_l_max 18
_diffrn_reflns_limit_l_min -18
_diffrn_reflns_number 65025
_diffrn_reflns_theta_full 26.655
_diffrn_reflns_theta_max 27.479
_diffrn_reflns_theta_min 5.124
_diffrn_standards_number 0
_exptl_absorpt_coefficient_mu 0.508
_exptl_absorpt_correction_T_max 0.91
_exptl_absorpt_correction_T_min 0.84
_exptl_absorpt_correction_type multi-scan
_exptl_absorpt_process_details 'DENZO/SCALEPACK (Otwinowski & Minor, 1997)'
_exptl_crystal_colour red
_exptl_crystal_density_diffrn 1.293
_exptl_crystal_density_method 'not measured'
_exptl_crystal_description block
_exptl_crystal_F_000 864
_exptl_crystal_size_max 0.250
_exptl_crystal_size_mid 0.210
_exptl_crystal_size_min 0.180
_refine_diff_density_max 0.39
_refine_diff_density_min -0.41
_refine_ls_extinction_method None
_refine_ls_goodness_of_fit_ref 0.9115
_refine_ls_hydrogen_treatment constr
_refine_ls_matrix_type full
_refine_ls_number_parameters 496
_refine_ls_number_reflns 9499
_refine_ls_number_restraints 0
_refine_ls_R_factor_all 0.0465
_refine_ls_R_factor_gt 0.0375
_refine_ls_shift/su_max 0.0008655
_refine_ls_shift/su_mean 0.0000477
_refine_ls_structure_factor_coef Fsqd
_refine_ls_weighting_details
;
 Method, part 1, Chebychev polynomial, (Watkin, 1994, Prince, 1982) 
 [weight] = 1.0/[A~0~*T~0~(x)+A~1~*T~1~(x) ... +A~n-1~]*T~n-1~(x)] 
 where A~i~ are the Chebychev coefficients listed below and x= Fcalc/Fmax 
 Method = Robust Weighting (Prince, 1982) 
 W = [weight] * [1-(deltaF/6*sigmaF)^2^]^2^ 
 A~i~ are: 
 33.8 54.1 32.3 13.5 3.30 
;
_refine_ls_weighting_scheme calc
_refine_ls_wR_factor_all 0.0923
_refine_ls_wR_factor_gt 0.0853
_refine_ls_wR_factor_ref 0.0923
_reflns_limit_h_max 15
_reflns_limit_h_min -15
_reflns_limit_k_max 16
_reflns_limit_k_min -15
_reflns_limit_l_max 18
_reflns_limit_l_min 0
_reflns_number_gt 8136
_reflns_number_total 9499
_reflns_threshold_expression I>2.0\s(I)
_oxford_diffrn_Wilson_B_factor 2.16
_oxford_diffrn_Wilson_scale 2.36
_oxford_refine_ls_r_factor_ref 0.0465
_oxford_refine_ls_scale 0.6197(8)
_oxford_reflns_number_all 9499
_oxford_reflns_threshold_expression_ref I>0.0\s(I)
_oxford_structure_analysis_title '017rtrt12 in P -1'
_cod_data_source_file c3dt51894a.txt
_cod_data_source_block 017rtrt12
_cod_depositor_comments
;
The following automatic conversions were performed:

'_atom_sites_solution_primary' value 'Other' changed to 'other'
according to /home/saulius/struct/CIF-dictionaries/cif_core.dic
dictionary named 'cif_core.dic' version 2.4.2 from 2011-04-26.

Automatic conversion script
Id: cif_fix_values 1891 2012-01-12 08:04:46Z andrius 
;
_cod_original_sg_symbol_H-M 'P -1 '
_cod_original_formula_sum 'C45 H57 B1 Fe1 K1 N1 O6'
_cod_database_code 7021828

loop_
_symmetry_equiv_pos_as_xyz
x,y,z
-x,-y,-z

loop_
_atom_site_label
_atom_site_type_symbol
_atom_site_fract_x
_atom_site_fract_y
_atom_site_fract_z
_atom_site_U_iso_or_equiv
_atom_site_occupancy
_atom_site_adp_type
_atom_site_refinement_flags_posn
Fe1 Fe 0.17181(2) 0.983889(18) 0.330465(16) 0.0264 1.0000 Uani .
C2 C 0.24962(15) 0.82723(13) 0.37688(11) 0.0300 1.0000 Uani .
C3 C 0.30519(13) 0.87425(12) 0.28628(11) 0.0249 1.0000 Uani .
C4 C 0.34820(14) 0.97256(13) 0.29646(13) 0.0299 1.0000 Uani .
C5 C 0.31892(16) 0.98321(15) 0.39273(13) 0.0366 1.0000 Uani .
C6 C 0.26123(16) 0.89293(15) 0.44178(12) 0.0364 1.0000 Uani .
C7 C 0.40414(14) 1.03932(14) 0.21628(14) 0.0340 1.0000 Uani .
C8 C 0.41929(14) 1.00547(14) 0.13370(13) 0.0325 1.0000 Uani .
C9 C 0.38177(13) 0.90567(13) 0.12545(11) 0.0268 1.0000 Uani .
C10 C 0.32601(12) 0.83654(12) 0.19846(11) 0.0237 1.0000 Uani .
B11 B 0.29220(14) 0.71889(14) 0.18663(12) 0.0225 1.0000 Uani .
C12 C 0.16214(13) 0.70859(13) 0.23588(11) 0.0257 1.0000 Uani .
N13 N 0.07285(12) 0.69686(12) 0.27465(11) 0.0341 1.0000 Uani .
C14 C 0.29439(13) 0.72524(12) 0.07095(11) 0.0239 1.0000 Uani .
C15 C 0.20665(14) 0.78922(13) 0.01631(11) 0.0265 1.0000 Uani .
C16 C 0.10535(14) 0.85249(15) 0.05917(12) 0.0339 1.0000 Uani .
C17 C 0.21191(15) 0.80222(14) -0.08286(11) 0.0308 1.0000 Uani .
C18 C 0.30404(17) 0.75519(14) -0.13227(12) 0.0340 1.0000 Uani .
C19 C 0.3105(2) 0.77157(18) -0.23935(13) 0.0469 1.0000 Uani .
C20 C 0.39170(16) 0.69412(14) -0.08011(12) 0.0330 1.0000 Uani .
C21 C 0.38863(14) 0.67823(13) 0.01892(12) 0.0284 1.0000 Uani .
C22 C 0.49272(15) 0.61186(17) 0.06475(13) 0.0387 1.0000 Uani .
C23 C 0.36211(13) 0.60622(12) 0.25074(10) 0.0238 1.0000 Uani .
C24 C 0.32342(14) 0.50380(13) 0.25533(12) 0.0286 1.0000 Uani .
C25 C 0.23090(18) 0.48960(15) 0.19602(15) 0.0409 1.0000 Uani .
C26 C 0.37193(15) 0.40756(14) 0.31331(13) 0.0326 1.0000 Uani .
C27 C 0.45825(15) 0.40689(14) 0.37157(12) 0.0331 1.0000 Uani .
C28 C 0.50055(14) 0.50520(14) 0.36406(12) 0.0314 1.0000 Uani .
C29 C 0.45716(13) 0.60267(13) 0.30420(11) 0.0265 1.0000 Uani .
C30 C 0.52399(14) 0.69837(14) 0.29660(13) 0.0323 1.0000 Uani .
C31 C 0.50255(18) 0.30410(16) 0.43937(15) 0.0459 1.0000 Uani .
C32 C 0.07671(15) 1.05634(15) 0.21776(12) 0.0344 1.0000 Uani .
C33 C 0.10416(16) 1.13545(14) 0.26378(13) 0.0363 1.0000 Uani .
C34 C 0.05772(15) 1.10895(14) 0.35977(13) 0.0342 1.0000 Uani .
C35 C 0.00156(15) 1.01401(15) 0.37222(12) 0.0330 1.0000 Uani .
C36 C 0.01332(14) 0.98092(15) 0.28425(12) 0.0322 1.0000 Uani .
K37 K -0.14848(3) 0.65062(3) 0.25568(2) 0.0270 1.0000 Uani .
O38 O -0.12801(10) 0.47957(9) 0.41685(8) 0.0316 1.0000 Uani .
C39 C -0.17396(15) 0.50004(15) 0.50705(12) 0.0348 1.0000 Uani .
C40 C -0.15005(15) 0.61202(16) 0.50890(12) 0.0344 1.0000 Uani .
O41 O -0.21650(10) 0.68936(10) 0.44119(8) 0.0311 1.0000 Uani .
C42 C -0.19943(18) 0.79774(16) 0.44099(15) 0.0407 1.0000 Uani .
C43 C -0.27087(17) 0.87476(16) 0.36826(15) 0.0417 1.0000 Uani .
O44 O -0.22809(10) 0.85936(10) 0.27707(9) 0.0350 1.0000 Uani .
C45 C -0.29450(16) 0.92651(14) 0.20373(15) 0.0407 1.0000 Uani .
C46 C -0.23662(18) 0.91510(15) 0.10980(15) 0.0433 1.0000 Uani .
O47 O -0.23729(12) 0.80592(10) 0.10069(9) 0.0379 1.0000 Uani .
C48 C -0.19052(17) 0.79201(17) 0.00936(13) 0.0415 1.0000 Uani .
C49 C -0.20061(17) 0.67847(18) 0.00187(13) 0.0415 1.0000 Uani .
O50 O -0.13460(11) 0.60300(11) 0.07002(9) 0.0372 1.0000 Uani .
C51 C -0.14788(18) 0.49274(17) 0.07031(14) 0.0421 1.0000 Uani .
C52 C -0.08306(17) 0.41901(16) 0.14786(13) 0.0385 1.0000 Uani .
O53 O -0.13569(10) 0.43591(10) 0.23715(8) 0.0323 1.0000 Uani .
C54 C -0.08635(16) 0.35813(14) 0.31384(13) 0.0353 1.0000 Uani .
C55 C -0.14732(16) 0.37577(14) 0.40548(13) 0.0349 1.0000 Uani .
H21 H 0.2122 0.7613 0.3902 0.0351 1.0000 Uiso R
H51 H 0.3366 1.0433 0.4183 0.0438 1.0000 Uiso R
H61 H 0.2297 0.8792 0.5087 0.0432 1.0000 Uiso R
H71 H 0.4311 1.1033 0.2220 0.0417 1.0000 Uiso R
H81 H 0.4555 1.0483 0.0799 0.0388 1.0000 Uiso R
H91 H 0.3972 0.8852 0.0667 0.0315 1.0000 Uiso R
H161 H 0.0679 0.9067 0.0096 0.0504 1.0000 Uiso R
H162 H 0.1287 0.8894 0.1050 0.0495 1.0000 Uiso R
H163 H 0.0488 0.8047 0.0923 0.0506 1.0000 Uiso R
H171 H 0.1513 0.8448 -0.1169 0.0371 1.0000 Uiso R
H191 H 0.3147 0.7020 -0.2565 0.0695 1.0000 Uiso R
H193 H 0.3765 0.8083 -0.2673 0.0696 1.0000 Uiso R
H192 H 0.2419 0.8159 -0.2642 0.0701 1.0000 Uiso R
H201 H 0.4573 0.6619 -0.1139 0.0407 1.0000 Uiso R
H221 H 0.5489 0.5935 0.0163 0.0563 1.0000 Uiso R
H223 H 0.5267 0.6527 0.1009 0.0564 1.0000 Uiso R
H222 H 0.4737 0.5435 0.1071 0.0578 1.0000 Uiso R
H251 H 0.2356 0.4150 0.1909 0.0614 1.0000 Uiso R
H253 H 0.1548 0.5043 0.2282 0.0619 1.0000 Uiso R
H252 H 0.2303 0.5356 0.1350 0.0615 1.0000 Uiso R
H261 H 0.3450 0.3415 0.3134 0.0390 1.0000 Uiso R
H281 H 0.5618 0.5075 0.4004 0.0383 1.0000 Uiso R
H303 H 0.5955 0.6734 0.3270 0.0469 1.0000 Uiso R
H302 H 0.4819 0.7531 0.3278 0.0479 1.0000 Uiso R
H301 H 0.5419 0.7336 0.2319 0.0478 1.0000 Uiso R
H313 H 0.5751 0.3085 0.4568 0.0716 1.0000 Uiso R
H312 H 0.4524 0.2903 0.4936 0.0694 1.0000 Uiso R
H311 H 0.5056 0.2439 0.4125 0.0709 1.0000 Uiso R
H321 H 0.1017 1.0504 0.1534 0.0418 1.0000 Uiso R
H331 H 0.1484 1.1954 0.2361 0.0436 1.0000 Uiso R
H341 H 0.0656 1.1484 0.4086 0.0408 1.0000 Uiso R
H351 H -0.0377 0.9771 0.4309 0.0407 1.0000 Uiso R
H361 H -0.0130 0.9171 0.2716 0.0392 1.0000 Uiso R
H392 H -0.1367 0.4473 0.5578 0.0423 1.0000 Uiso R
H391 H -0.2565 0.4942 0.5157 0.0408 1.0000 Uiso R
H401 H -0.0698 0.6211 0.4933 0.0411 1.0000 Uiso R
H402 H -0.1712 0.6253 0.5730 0.0410 1.0000 Uiso R
H422 H -0.1172 0.8071 0.4249 0.0482 1.0000 Uiso R
H421 H -0.2230 0.8128 0.5032 0.0489 1.0000 Uiso R
H432 H -0.2638 0.9499 0.3717 0.0503 1.0000 Uiso R
H431 H -0.3515 0.8612 0.3803 0.0493 1.0000 Uiso R
H451 H -0.2990 1.0020 0.2093 0.0495 1.0000 Uiso R
H452 H -0.3716 0.9043 0.2126 0.0486 1.0000 Uiso R
H462 H -0.1574 0.9323 0.1054 0.0511 1.0000 Uiso R
H461 H -0.2780 0.9661 0.0592 0.0522 1.0000 Uiso R
H481 H -0.1112 0.8047 -0.0007 0.0489 1.0000 Uiso R
H482 H -0.2339 0.8438 -0.0394 0.0497 1.0000 Uiso R
H492 H -0.1734 0.6682 -0.0623 0.0503 1.0000 Uiso R
H491 H -0.2813 0.6655 0.0130 0.0493 1.0000 Uiso R
H511 H -0.1171 0.4765 0.0094 0.0497 1.0000 Uiso R
H512 H -0.2291 0.4820 0.0802 0.0492 1.0000 Uiso R
H522 H -0.0023 0.4348 0.1419 0.0448 1.0000 Uiso R
H521 H -0.0848 0.3432 0.1450 0.0462 1.0000 Uiso R
H542 H -0.0044 0.3654 0.3132 0.0419 1.0000 Uiso R
H541 H -0.0940 0.2854 0.3061 0.0413 1.0000 Uiso R
H551 H -0.1156 0.3197 0.4571 0.0413 1.0000 Uiso R
H552 H -0.2287 0.3707 0.4057 0.0418 1.0000 Uiso R

loop_
_atom_site_aniso_label
_atom_site_aniso_U_11
_atom_site_aniso_U_22
_atom_site_aniso_U_33
_atom_site_aniso_U_23
_atom_site_aniso_U_13
_atom_site_aniso_U_12
Fe1 0.02759(12) 0.02366(11) 0.02549(12) -0.00358(8) -0.00221(8) 0.00212(8)
C2 0.0352(8) 0.0268(8) 0.0247(7) -0.0024(6) -0.0039(6) 0.0041(6)
C3 0.0239(7) 0.0226(7) 0.0267(7) -0.0036(6) -0.0056(6) 0.0025(6)
C4 0.0255(7) 0.0270(8) 0.0379(9) -0.0094(6) -0.0083(6) 0.0024(6)
C5 0.0373(9) 0.0361(9) 0.0403(10) -0.0175(8) -0.0136(7) 0.0060(7)
C6 0.0436(10) 0.0364(9) 0.0263(8) -0.0070(7) -0.0082(7) 0.0096(8)
C7 0.0245(8) 0.0263(8) 0.0525(11) -0.0101(7) -0.0050(7) -0.0037(6)
C8 0.0239(7) 0.0269(8) 0.0427(9) 0.0002(7) -0.0017(7) -0.0043(6)
C9 0.0227(7) 0.0279(8) 0.0280(8) -0.0027(6) -0.0028(6) -0.0018(6)
C10 0.0202(7) 0.0235(7) 0.0251(7) -0.0022(6) -0.0040(5) 0.0011(5)
B11 0.0199(7) 0.0244(8) 0.0218(7) -0.0022(6) -0.0028(6) -0.0017(6)
C12 0.0252(7) 0.0258(7) 0.0243(7) -0.0012(6) -0.0045(6) -0.0018(6)
N13 0.0261(7) 0.0360(8) 0.0363(8) -0.0004(6) -0.0015(6) -0.0049(6)
C14 0.0228(7) 0.0246(7) 0.0240(7) -0.0030(6) -0.0026(5) -0.0052(6)
C15 0.0268(7) 0.0265(7) 0.0256(7) -0.0022(6) -0.0043(6) -0.0061(6)
C16 0.0283(8) 0.0369(9) 0.0316(8) 0.0005(7) -0.0073(7) 0.0034(7)
C17 0.0377(9) 0.0290(8) 0.0258(8) -0.0001(6) -0.0096(6) -0.0091(7)
C18 0.0498(10) 0.0309(8) 0.0236(8) -0.0055(6) -0.0020(7) -0.0151(7)
C19 0.0720(14) 0.0454(11) 0.0263(9) -0.0086(8) -0.0018(9) -0.0179(10)
C20 0.0390(9) 0.0325(8) 0.0291(8) -0.0104(7) 0.0057(7) -0.0095(7)
C21 0.0274(8) 0.0299(8) 0.0290(8) -0.0082(6) 0.0001(6) -0.0058(6)
C22 0.0270(8) 0.0520(11) 0.0362(9) -0.0151(8) 0.0015(7) 0.0045(7)
C23 0.0226(7) 0.0250(7) 0.0224(7) -0.0035(6) -0.0018(5) -0.0013(6)
C24 0.0293(8) 0.0269(8) 0.0285(8) -0.0042(6) -0.0012(6) -0.0037(6)
C25 0.0472(11) 0.0300(9) 0.0490(11) -0.0069(8) -0.0152(9) -0.0114(8)
C26 0.0346(9) 0.0239(7) 0.0357(9) -0.0031(6) 0.0036(7) -0.0014(6)
C27 0.0305(8) 0.0323(8) 0.0274(8) 0.0025(6) 0.0044(6) 0.0067(7)
C28 0.0250(7) 0.0394(9) 0.0256(8) -0.0029(7) -0.0038(6) 0.0051(6)
C29 0.0243(7) 0.0303(8) 0.0238(7) -0.0049(6) -0.0031(6) 0.0003(6)
C30 0.0247(7) 0.0356(9) 0.0382(9) -0.0095(7) -0.0103(6) -0.0008(6)
C31 0.0444(11) 0.0382(10) 0.0407(10) 0.0079(8) 0.0036(8) 0.0110(8)
C32 0.0338(8) 0.0373(9) 0.0252(8) 0.0001(7) -0.0021(6) 0.0077(7)
C33 0.0357(9) 0.0264(8) 0.0395(9) 0.0018(7) 0.0001(7) 0.0035(7)
C34 0.0357(9) 0.0288(8) 0.0359(9) -0.0090(7) -0.0026(7) 0.0071(7)
C35 0.0297(8) 0.0366(9) 0.0293(8) -0.0052(7) 0.0023(6) 0.0008(7)
C36 0.0284(8) 0.0361(9) 0.0306(8) -0.0065(7) -0.0040(6) 0.0010(7)
K37 0.02962(17) 0.02485(16) 0.02488(16) -0.00235(12) -0.00302(12) -0.00190(12)
O38 0.0361(6) 0.0291(6) 0.0253(6) -0.0006(4) 0.0031(5) -0.0027(5)
C39 0.0317(8) 0.0444(10) 0.0218(7) 0.0005(7) 0.0013(6) 0.0016(7)
C40 0.0285(8) 0.0490(10) 0.0243(8) -0.0075(7) -0.0041(6) 0.0004(7)
O41 0.0297(6) 0.0335(6) 0.0312(6) -0.0090(5) -0.0061(5) -0.0013(5)
C42 0.0440(10) 0.0401(10) 0.0430(10) -0.0187(8) -0.0042(8) -0.0055(8)
C43 0.0413(10) 0.0317(9) 0.0549(12) -0.0183(8) -0.0017(9) -0.0002(8)
O44 0.0309(6) 0.0288(6) 0.0438(7) -0.0058(5) -0.0069(5) 0.0008(5)
C45 0.0352(9) 0.0235(8) 0.0588(12) 0.0007(8) -0.0110(8) 0.0003(7)
C46 0.0453(10) 0.0269(9) 0.0511(11) 0.0098(8) -0.0127(9) -0.0066(8)
O47 0.0447(7) 0.0338(6) 0.0318(6) 0.0042(5) -0.0068(5) -0.0099(5)
C48 0.0373(9) 0.0540(11) 0.0275(8) 0.0081(8) -0.0078(7) -0.0124(8)
C49 0.0362(9) 0.0627(12) 0.0267(8) -0.0062(8) -0.0060(7) -0.0133(9)
O50 0.0428(7) 0.0429(7) 0.0281(6) -0.0047(5) -0.0069(5) -0.0151(6)
C51 0.0490(11) 0.0505(11) 0.0336(9) -0.0175(8) 0.0018(8) -0.0188(9)
C52 0.0416(10) 0.0393(10) 0.0385(10) -0.0186(8) 0.0063(8) -0.0087(8)
O53 0.0352(6) 0.0292(6) 0.0308(6) -0.0074(5) 0.0011(5) 0.0005(5)
C54 0.0354(9) 0.0258(8) 0.0426(10) -0.0058(7) -0.0044(7) 0.0019(7)
C55 0.0347(9) 0.0263(8) 0.0370(9) 0.0056(7) -0.0017(7) -0.0028(7)

loop_
_atom_type_symbol
_atom_type_scat_dispersion_real
_atom_type_scat_dispersion_imag
_atom_type_scat_Cromer_Mann_a1
_atom_type_scat_Cromer_Mann_b1
_atom_type_scat_Cromer_Mann_a2
_atom_type_scat_Cromer_Mann_b2
_atom_type_scat_Cromer_Mann_a3
_atom_type_scat_Cromer_Mann_b3
_atom_type_scat_Cromer_Mann_a4
_atom_type_scat_Cromer_Mann_b4
_atom_type_scat_Cromer_Mann_c
_atom_type_scat_source
C 0.0033 0.0016 2.3100 20.8439 1.0200 10.2075 1.5886 0.5687 0.8650 51.6512 0.2156 'International Tables Vol C 4.2.6.8 and 6.1.1.4'
H 0.0000 0.0000 0.4930 10.5109 0.3229 26.1257 0.1402 3.1424 0.0408 57.7998 0.0030 'International Tables Vol C 4.2.6.8 and 6.1.1.4'
Fe 0.3463 0.8444 11.7695 4.7611 7.3573 0.3072 3.5222 15.3535 2.3045 76.8805 1.0369 'International Tables Vol C 4.2.6.8 and 6.1.1.4'
B 0.0013 0.0007 2.0545 23.2185 1.3326 1.0210 1.0979 60.3498 0.7068 0.1403 -0.1932 'International Tables Vol C 4.2.6.8 and 6.1.1.4'
N 0.0061 0.0033 12.2126 0.0057 3.1322 9.8933 2.0125 28.9975 1.1663 0.5826 -11.5290 'International Tables Vol C 4.2.6.8 and 6.1.1.4'
O 0.0106 0.0060 3.0485 13.2771 2.2868 5.7011 1.5463 0.3239 0.8670 32.9089 0.2508 'International Tables Vol C 4.2.6.8 and 6.1.1.4'
K 0.2009 0.2494 8.2186 12.7949 7.4398 0.7748 1.0519 213.1870 0.8659 41.6841 1.4228 'International Tables Vol C 4.2.6.8 and 6.1.1.4'

loop_
_geom_angle_atom_site_label_1
_geom_angle_atom_site_label_2
_geom_angle_atom_site_label_3
_geom_angle
_geom_angle_publ_flag
C2 Fe1 C3 40.36(6) yes
C2 Fe1 C4 68.23(7) yes
C3 Fe1 C4 40.58(6) yes
C2 Fe1 C5 68.58(7) yes
C3 Fe1 C5 68.53(6) yes
C4 Fe1 C5 40.84(7) yes
C2 Fe1 C6 40.52(7) yes
C3 Fe1 C6 67.90(6) yes
C4 Fe1 C6 68.08(7) yes
C5 Fe1 C6 40.59(8) yes
C2 Fe1 C32 132.88(7) yes
C3 Fe1 C32 108.76(7) yes
C4 Fe1 C32 113.95(7) yes
C5 Fe1 C32 145.23(8) yes
C6 Fe1 C32 172.76(8) yes
C2 Fe1 C33 170.98(7) yes
C3 Fe1 C33 131.30(7) yes
C4 Fe1 C33 107.32(7) yes
C5 Fe1 C33 113.64(8) yes
C6 Fe1 C33 146.34(8) yes
C2 Fe1 C34 147.78(7) yes
C3 Fe1 C34 170.68(7) yes
C4 Fe1 C34 131.48(7) yes
C5 Fe1 C34 108.34(7) yes
C6 Fe1 C34 115.90(7) yes
C2 Fe1 C35 116.93(7) yes
C3 Fe1 C35 147.59(7) yes
C4 Fe1 C35 171.54(7) yes
C5 Fe1 C35 133.06(7) yes
C6 Fe1 C35 110.97(7) yes
C2 Fe1 C36 110.42(7) yes
C3 Fe1 C36 115.59(7) yes
C4 Fe1 C36 145.93(7) yes
C5 Fe1 C36 172.91(7) yes
C6 Fe1 C36 134.26(8) yes
C32 Fe1 C33 40.66(8) yes
C32 Fe1 C34 68.44(7) yes
C33 Fe1 C34 40.93(7) yes
C32 Fe1 C35 68.11(7) yes
C33 Fe1 C35 68.51(7) yes
C34 Fe1 C35 40.69(7) yes
C32 Fe1 C36 40.49(7) yes
C33 Fe1 C36 68.52(8) yes
C34 Fe1 C36 68.52(7) yes
C35 Fe1 C36 40.56(7) yes
Fe1 C2 C3 71.47(9) yes
Fe1 C2 C6 69.26(9) yes
C3 C2 C6 108.37(15) yes
Fe1 C2 H21 125.8 no
C3 C2 H21 124.7 no
C6 C2 H21 126.9 no
Fe1 C3 C2 68.17(9) yes
Fe1 C3 C4 68.74(9) yes
C2 C3 C4 106.96(14) yes
Fe1 C3 C10 130.52(11) yes
C2 C3 C10 131.26(15) yes
C4 C3 C10 121.70(14) yes
C3 C4 Fe1 70.68(9) yes
C3 C4 C5 107.70(15) yes
Fe1 C4 C5 67.91(10) yes
C3 C4 C7 119.69(15) yes
Fe1 C4 C7 125.06(12) yes
C5 C4 C7 132.57(16) yes
C4 C5 Fe1 71.25(10) yes
C4 C5 C6 108.21(15) yes
Fe1 C5 C6 70.24(10) yes
C4 C5 H51 124.6 no
Fe1 C5 H51 124.2 no
C6 C5 H51 127.2 no
C2 C6 C5 108.70(16) yes
C2 C6 Fe1 70.22(9) yes
C5 C6 Fe1 69.17(10) yes
C2 C6 H61 124.8 no
C5 C6 H61 126.4 no
Fe1 C6 H61 123.8 no
C4 C7 C8 117.96(15) yes
C4 C7 H71 120.3 no
C8 C7 H71 121.7 no
C7 C8 C9 122.01(16) yes
C7 C8 H81 119.5 no
C9 C8 H81 118.5 no
C8 C9 C10 124.22(15) yes
C8 C9 H91 118.0 no
C10 C9 H91 117.8 no
C3 C10 C9 114.22(14) yes
C3 C10 B11 123.76(13) yes
C9 C10 B11 121.96(14) yes
C10 B11 C12 106.26(12) yes
C10 B11 C14 107.11(12) yes
C12 B11 C14 110.13(12) yes
C10 B11 C23 116.59(12) yes
C12 B11 C23 100.26(11) yes
C14 B11 C23 115.84(12) yes
B11 C12 N13 176.20(16) yes
B11 C14 C15 120.89(13) yes
B11 C14 C21 122.97(13) yes
C15 C14 C21 115.77(14) yes
C14 C15 C16 122.66(14) yes
C14 C15 C17 121.53(15) yes
C16 C15 C17 115.73(14) yes
C15 C16 H161 109.9 no
C15 C16 H162 111.6 no
H161 C16 H162 108.7 no
C15 C16 H163 111.3 no
H161 C16 H163 107.6 no
H162 C16 H163 107.6 no
C15 C17 C18 121.88(16) yes
C15 C17 H171 119.2 no
C18 C17 H171 118.9 no
C17 C18 C19 121.64(18) yes
C17 C18 C20 117.33(15) yes
C19 C18 C20 121.02(18) yes
C18 C19 H191 110.0 no
C18 C19 H193 109.7 no
H191 C19 H193 110.6 no
C18 C19 H192 110.1 no
H191 C19 H192 107.7 no
H193 C19 H192 108.7 no
C18 C20 C21 122.34(16) yes
C18 C20 H201 118.2 no
C21 C20 H201 119.5 no
C14 C21 C20 121.13(15) yes
C14 C21 C22 123.18(15) yes
C20 C21 C22 115.66(15) yes
C21 C22 H221 109.6 no
C21 C22 H223 110.7 no
H221 C22 H223 108.7 no
C21 C22 H222 111.9 no
H221 C22 H222 107.4 no
H223 C22 H222 108.5 no
B11 C23 C24 118.72(13) yes
B11 C23 C29 125.90(14) yes
C24 C23 C29 115.36(14) yes
C23 C24 C25 123.08(15) yes
C23 C24 C26 121.77(15) yes
C25 C24 C26 115.11(15) yes
C24 C25 H251 110.6 no
C24 C25 H253 110.0 no
H251 C25 H253 104.8 no
C24 C25 H252 115.0 no
H251 C25 H252 109.4 no
H253 C25 H252 106.4 no
C24 C26 C27 122.08(16) yes
C24 C26 H261 119.2 no
C27 C26 H261 118.7 no
C26 C27 C28 116.55(15) yes
C26 C27 C31 121.28(18) yes
C28 C27 C31 122.17(18) yes
C27 C28 C29 122.98(16) yes
C27 C28 H281 119.1 no
C29 C28 H281 117.9 no
C23 C29 C28 120.90(15) yes
C23 C29 C30 123.90(14) yes
C28 C29 C30 115.06(14) yes
C29 C30 H303 109.8 no
C29 C30 H302 112.0 no
H303 C30 H302 107.5 no
C29 C30 H301 111.8 no
H303 C30 H301 108.3 no
H302 C30 H301 107.4 no
C27 C31 H313 111.5 no
C27 C31 H312 110.4 no
H313 C31 H312 109.3 no
C27 C31 H311 110.7 no
H313 C31 H311 109.2 no
H312 C31 H311 105.6 no
Fe1 C32 C33 69.39(10) yes
Fe1 C32 C36 70.33(9) yes
C33 C32 C36 108.68(15) yes
Fe1 C32 H321 122.5 no
C33 C32 H321 126.3 no
C36 C32 H321 124.9 no
C32 C33 Fe1 69.96(10) yes
C32 C33 C34 107.65(16) yes
Fe1 C33 C34 69.42(10) yes
C32 C33 H331 126.7 no
Fe1 C33 H331 124.6 no
C34 C33 H331 125.7 no
C33 C34 Fe1 69.65(10) yes
C33 C34 C35 108.00(16) yes
Fe1 C34 C35 70.22(10) yes
C33 C34 H341 125.5 no
Fe1 C34 H341 124.3 no
C35 C34 H341 126.5 no
C34 C35 Fe1 69.10(10) yes
C34 C35 C36 108.29(15) yes
Fe1 C35 C36 70.14(10) yes
C34 C35 H351 126.1 no
Fe1 C35 H351 126.0 no
C36 C35 H351 125.6 no
C35 C36 C32 107.38(16) yes
C35 C36 Fe1 69.31(10) yes
C32 C36 Fe1 69.18(10) yes
C35 C36 H361 127.3 no
C32 C36 H361 125.3 no
Fe1 C36 H361 124.5 no
C39 O38 C55 112.75(13) yes
O38 C39 C40 107.25(14) yes
O38 C39 H392 110.0 no
C40 C39 H392 109.5 no
O38 C39 H391 110.4 no
C40 C39 H391 111.0 no
H392 C39 H391 108.7 no
C39 C40 O41 108.62(14) yes
C39 C40 H401 111.6 no
O41 C40 H401 109.0 no
C39 C40 H402 109.5 no
O41 C40 H402 109.9 no
H401 C40 H402 108.1 no
C40 O41 C42 111.37(14) yes
O41 C42 C43 108.75(15) yes
O41 C42 H422 109.2 no
C43 C42 H422 110.0 no
O41 C42 H421 109.9 no
C43 C42 H421 109.1 no
H422 C42 H421 109.7 no
C42 C43 O44 108.51(15) yes
C42 C43 H432 108.7 no
O44 C43 H432 109.2 no
C42 C43 H431 110.5 no
O44 C43 H431 110.2 no
H432 C43 H431 109.8 no
C43 O44 C45 112.15(14) yes
O44 C45 C46 108.80(15) yes
O44 C45 H451 108.5 no
C46 C45 H451 109.9 no
O44 C45 H452 108.7 no
C46 C45 H452 111.8 no
H451 C45 H452 109.1 no
C45 C46 O47 108.95(15) yes
C45 C46 H462 109.6 no
O47 C46 H462 110.0 no
C45 C46 H461 109.1 no
O47 C46 H461 110.0 no
H462 C46 H461 109.2 no
C46 O47 C48 111.54(14) yes
O47 C48 C49 109.04(15) yes
O47 C48 H481 111.0 no
C49 C48 H481 109.4 no
O47 C48 H482 109.1 no
C49 C48 H482 109.3 no
H481 C48 H482 109.0 no
C48 C49 O50 109.65(15) yes
C48 C49 H492 110.6 no
O50 C49 H492 109.4 no
C48 C49 H491 109.2 no
O50 C49 H491 110.1 no
H492 C49 H491 107.9 no
C49 O50 C51 111.82(14) yes
O50 C51 C52 108.66(15) yes
O50 C51 H511 109.7 no
C52 C51 H511 109.3 no
O50 C51 H512 109.9 no
C52 C51 H512 110.3 no
H511 C51 H512 109.0 no
C51 C52 O53 108.83(15) yes
C51 C52 H522 110.6 no
O53 C52 H522 108.9 no
C51 C52 H521 109.7 no
O53 C52 H521 109.4 no
H522 C52 H521 109.3 no
C52 O53 C54 111.15(13) yes
O53 C54 C55 109.31(14) yes
O53 C54 H542 110.0 no
C55 C54 H542 110.1 no
O53 C54 H541 108.6 no
C55 C54 H541 110.2 no
H542 C54 H541 108.6 no
C54 C55 O38 108.45(14) yes
C54 C55 H551 108.5 no
O38 C55 H551 109.3 no
C54 C55 H552 110.3 no
O38 C55 H552 111.1 no
H551 C55 H552 109.1 no

loop_
_geom_bond_atom_site_label_1
_geom_bond_atom_site_label_2
_geom_bond_distance
_geom_bond_publ_flag
Fe1 C2 2.0641(16) yes
Fe1 C3 2.1084(15) yes
Fe1 C4 2.0822(17) yes
Fe1 C5 2.0375(18) yes
Fe1 C6 2.0515(17) yes
Fe1 C32 2.0446(17) yes
Fe1 C33 2.0371(17) yes
Fe1 C34 2.0340(16) yes
Fe1 C35 2.0488(17) yes
Fe1 C36 2.0598(17) yes
C2 C3 1.440(2) yes
C2 C6 1.425(2) yes
C2 H21 0.970 no
C3 C4 1.454(2) yes
C3 C10 1.451(2) yes
C4 C5 1.438(2) yes
C4 C7 1.427(3) yes
C5 C6 1.418(3) yes
C5 H51 0.978 no
C6 H61 0.987 no
C7 C8 1.354(3) yes
C7 H71 0.936 no
C8 C9 1.432(2) yes
C8 H81 0.940 no
C9 C10 1.379(2) yes
C9 H91 0.943 no
C10 B11 1.649(2) yes
B11 C12 1.633(2) yes
B11 C14 1.661(2) yes
B11 C23 1.676(2) yes
C12 N13 1.153(2) yes
C14 C15 1.415(2) yes
C14 C21 1.422(2) yes
C15 C16 1.511(2) yes
C15 C17 1.406(2) yes
C16 H161 0.969 no
C16 H162 0.979 no
C16 H163 0.975 no
C17 C18 1.385(3) yes
C17 H171 0.944 no
C18 C19 1.515(2) yes
C18 C20 1.384(3) yes
C19 H191 0.966 no
C19 H193 0.966 no
C19 H192 0.972 no
C20 C21 1.402(2) yes
C20 H201 0.968 no
C21 C22 1.513(2) yes
C22 H221 0.963 no
C22 H223 0.966 no
C22 H222 0.977 no
C23 C24 1.421(2) yes
C23 C29 1.419(2) yes
C24 C25 1.513(2) yes
C24 C26 1.399(2) yes
C25 H251 0.961 no
C25 H253 0.983 no
C25 H252 0.939 no
C26 C27 1.388(3) yes
C26 H261 0.937 no
C27 C28 1.383(3) yes
C27 C31 1.505(2) yes
C28 C29 1.402(2) yes
C28 H281 0.945 no
C29 C30 1.513(2) yes
C30 H303 0.973 no
C30 H302 0.971 no
C30 H301 0.956 no
C31 H313 0.930 no
C31 H312 0.931 no
C31 H311 0.932 no
C32 C33 1.418(3) yes
C32 C36 1.420(2) yes
C32 H321 0.967 no
C33 C34 1.424(3) yes
C33 H331 0.966 no
C34 C35 1.419(3) yes
C34 H341 0.977 no
C35 C36 1.424(2) yes
C35 H351 0.974 no
C36 H361 0.968 no
O38 C39 1.432(2) yes
O38 C55 1.418(2) yes
C39 C40 1.494(3) yes
C39 H392 0.970 no
C39 H391 0.980 no
C40 O41 1.430(2) yes
C40 H401 0.967 no
C40 H402 0.985 no
O41 C42 1.417(2) yes
C42 C43 1.503(3) yes
C42 H422 0.991 no
C42 H421 0.972 no
C43 O44 1.415(2) yes
C43 H432 0.982 no
C43 H431 0.981 no
O44 C45 1.429(2) yes
C45 C46 1.490(3) yes
C45 H451 0.975 no
C45 H452 0.975 no
C46 O47 1.425(2) yes
C46 H462 0.981 no
C46 H461 0.981 no
O47 C48 1.423(2) yes
C48 C49 1.493(3) yes
C48 H481 0.961 no
C48 H482 0.981 no
C49 O50 1.420(2) yes
C49 H492 0.986 no
C49 H491 0.979 no
O50 C51 1.429(2) yes
C51 C52 1.490(3) yes
C51 H511 0.977 no
C51 H512 0.977 no
C52 O53 1.428(2) yes
C52 H522 0.991 no
C52 H521 0.977 no
O53 C54 1.420(2) yes
C54 C55 1.495(3) yes
C54 H542 0.983 no
C54 H541 0.974 no
C55 H551 0.972 no
C55 H552 0.971 no

loop_
_geom_hbond_atom_site_label_D
_geom_hbond_atom_site_label_H
_geom_hbond_atom_site_label_A
_geom_hbond_angle_DHA
_geom_hbond_distance_DH
_geom_hbond_distance_HA
_geom_hbond_distance_DA
_geom_hbond_publ_flag
C25 H252 C14 131.29(6) 0.939 2.556 3.253(3) yes
C30 H302 C3 129.87(5) 0.971 2.457 3.169(3) yes
